data_7719105
loop_
_publ_author_name
'Ngwenya, Vuyelwa'
'Stevens, Michael A.'
'Gardiner, Michael G.'
'Colebatch, Annie L.'

_publ_section_title
;
 Nickel-ruthenium heterobimetallic complexes of a dinucleating
 unsymmetrical pincer ligand.
;
_journal_issue 31
_journal_name_full 'Dalton transactions (Cambridge, England : 2003)'
_journal_page_first 11935
_journal_page_last 11942
_journal_paper_doi 10.1039/d5dt01568e
_journal_volume 54
_journal_year 2025
_chemical_formula_moiety 'C59 H60 Cl2 N4 Ni P3 Ru, C H2 Cl2'
_chemical_formula_sum 'C60 H62 Cl4 N4 Ni P3 Ru'
_chemical_formula_weight 1233.62
_space_group_crystal_system monoclinic
_space_group_IT_number 14
_space_group_name_Hall '-P 2yn'
_space_group_name_H-M_alt 'P 1 21/n 1'
_atom_sites_solution_hydrogens geom
_audit_creation_date 2025-03-27
_audit_creation_method
;
Olex2 1.5
(compiled 2023.08.24 svn.re1ec1418 for OlexSys, GUI svn.r6817)
;
_audit_update_record
;
2025-04-17 deposited with the CCDC.	2025-07-15 downloaded from the CCDC.
;
_cell_angle_alpha 90
_cell_angle_beta 110.145(2)
_cell_angle_gamma 90
_cell_formula_units_Z 4
_cell_length_a 12.1699(2)
_cell_length_b 36.2536(3)
_cell_length_c 15.8549(2)
_cell_measurement_reflns_used 15183
_cell_measurement_temperature 150.00(10)
_cell_measurement_theta_max 75.7630
_cell_measurement_theta_min 3.2010
_cell_volume 6567.28(17)
_computing_cell_refinement 'CrysAlisPro 1.171.42.49 (Rigaku OD, 2022)'
_computing_data_collection 'CrysAlisPro 1.171.42.49 (Rigaku OD, 2022)'
_computing_data_reduction 'CrysAlisPro 1.171.42.49 (Rigaku OD, 2022)'
_computing_molecular_graphics 'Olex2 1.5 (Dolomanov et al., 2009)'
_computing_publication_material 'Olex2 1.5 (Dolomanov et al., 2009)'
_computing_structure_refinement 'SHELXL 2018/3 (Sheldrick, 2015)'
_computing_structure_solution 'SHELXT 2018/2 (Sheldrick, 2018)'
_diffrn_ambient_temperature 150.00(10)
_diffrn_detector_area_resol_mean 10.0000
_diffrn_detector_type HyPix
_diffrn_measured_fraction_theta_full 0.999
_diffrn_measured_fraction_theta_max 0.963
_diffrn_measurement_details
;
List of Runs (angles in degrees, time in seconds):

  # Type    Start    End  Width  t~exp~   \w     \q     \k     \f   Frames
#--------------------------------------------------------------------------
  1  \w   -121.00 -33.00   0.50   20.00    --  -46.45 -33.00 176.00  176
  2  \w    -10.00  27.00   0.50   20.00    --  -46.45  33.00 -25.00   74
  3  \w      6.00  32.00   0.50   20.00    --   46.45 -33.00 176.00   52
  4  \w     66.00  92.00   0.50   20.00    --   46.45  33.00 -25.00   52
  5  \w     33.00  59.00   0.50   70.00    --  107.75 -33.00 176.00   52
  6  \w    103.00 169.00   0.50   70.00    --  107.75  33.00 -25.00  132
  7  \w     -8.00  26.00   0.50   20.00    --  -46.45  19.00 120.00   68
  8  \w    -84.00 -22.00   0.50   20.00    --  -46.45 125.00 -30.00  124
  9  \w     34.00  74.00   0.50   20.00    --   46.45-125.00  30.00   80
 10  \w     33.00  59.00   0.50   70.00    --  107.75 -30.00   0.00   52
 11  \w     32.00  59.00   0.50   70.00    --  107.75 -30.00-120.00   54
 12  \w     33.00  59.00   0.50   70.00    --  107.75 -30.00 150.00   52
 13  \w     41.00 102.00   0.50   70.00    --  107.75 -95.00   0.00  122
 14  \w     35.00  67.00   0.50   70.00    --  107.75 -45.00   0.00   64
 15  \w     40.00  68.00   0.50   70.00    --  107.75 -45.00-150.00   56
 16  \w     32.00  57.00   0.50   70.00    --  107.75 -30.00  90.00   50
 17  \w    102.00 144.00   0.50   70.00    --  107.75 125.00-150.00   84
 18  \w     32.00  58.00   0.50   70.00    --  107.75 -30.00 -30.00   52
 19  \w     36.00  69.00   0.50   70.00    --  107.75 -45.00 -60.00   66
 20  \w     42.00  72.00   0.50   70.00    --  107.75 -45.00-180.00   60
 21  \w     32.00  58.00   0.50   70.00    --  107.75 -30.00  30.00   52
 22  \w     34.00  59.00   0.50   70.00    --  107.75 -30.00  60.00   50
 23  \w     35.00  60.00   0.50   70.00    --  107.75 -45.00-120.00   50
 24  \w     72.00 105.00   0.50   70.00    --  107.75 -95.00  30.00   66
 25  \w     39.00  72.00   0.50   70.00    --  107.75 -45.00 -90.00   66
 26  \w     36.00  63.00   0.50   70.00    --  107.75 -45.00 -30.00   54
 27  \w     40.00  69.00   0.50   70.00    --  107.75 -45.00  30.00   58
;
_diffrn_measurement_device 'four-circle diffractometer'
_diffrn_measurement_device_type 'SuperNova, Dual, Cu at home/near, HyPix'
_diffrn_measurement_method '\w scans'
_diffrn_radiation_type CuK\a
_diffrn_radiation_wavelength 1.54184
_diffrn_reflns_av_R_equivalents 0.0445
_diffrn_reflns_av_unetI/netI 0.0454
_diffrn_reflns_Laue_measured_fraction_full 0.999
_diffrn_reflns_Laue_measured_fraction_max 0.963
_diffrn_reflns_limit_h_max 15
_diffrn_reflns_limit_h_min -14
_diffrn_reflns_limit_k_max 45
_diffrn_reflns_limit_k_min -20
_diffrn_reflns_limit_l_max 19
_diffrn_reflns_limit_l_min -20
_diffrn_reflns_number 43899
_diffrn_reflns_point_group_measured_fraction_full 0.999
_diffrn_reflns_point_group_measured_fraction_max 0.963
_diffrn_reflns_theta_full 67.684
_diffrn_reflns_theta_max 78.119
_diffrn_reflns_theta_min 3.210
_exptl_absorpt_coefficient_mu 4.689
_exptl_absorpt_correction_T_max 1.00000
_exptl_absorpt_correction_T_min 0.86933
_exptl_absorpt_correction_type multi-scan
_exptl_absorpt_process_details
;
CrysAlisPro 1.171.42.49 (Rigaku Oxford Diffraction, 2022)
Empirical absorption correction using spherical harmonics,
implemented in SCALE3 ABSPACK scaling algorithm.
;
_exptl_crystal_colour 'metallic dark red'
_exptl_crystal_colour_lustre metallic
_exptl_crystal_colour_modifier dark
_exptl_crystal_colour_primary red
_exptl_crystal_density_diffrn 1.248
_exptl_crystal_description irregular
_exptl_crystal_F_000 2540
_exptl_crystal_size_max 0.092
_exptl_crystal_size_mid 0.03
_exptl_crystal_size_min 0.023
_refine_diff_density_max 1.274
_refine_diff_density_min -1.442
_refine_diff_density_rms 0.087
_refine_ls_extinction_method none
_refine_ls_goodness_of_fit_ref 1.037
_refine_ls_hydrogen_treatment constr
_refine_ls_matrix_type full
_refine_ls_number_parameters 665
_refine_ls_number_reflns 13553
_refine_ls_number_restraints 0
_refine_ls_restrained_S_all 1.037
_refine_ls_R_factor_all 0.0641
_refine_ls_R_factor_gt 0.0532
_refine_ls_shift/su_max 0.001
_refine_ls_shift/su_mean 0.000
_refine_ls_structure_factor_coef Fsqd
_refine_ls_weighting_details 'w=1/[\s^2^(Fo^2^)+(0.0728P)^2^+8.2976P] where P=(Fo^2^+2Fc^2^)/3'
_refine_ls_weighting_scheme calc
_refine_ls_wR_factor_gt 0.1350
_refine_ls_wR_factor_ref 0.1409
_reflns_Friedel_coverage 0.000
_reflns_number_gt 11258
_reflns_number_total 13553
_reflns_threshold_expression 'I > 2\s(I)'
_cod_data_source_file d5dt01568e2.cif
_cod_data_source_block niclru
_cod_depositor_comments 'Adding full bibliography for 7719100--7719106.cif.'
_cod_database_code 7719105
_shelx_shelxl_version_number 2018/3
_shelx_space_group_comment
;
The symmetry employed for this shelxl refinement is uniquely defined
by the following loop, which should always be used as a source of
symmetry information in preference to the above space-group names.
They are only intended as comments.
;
_shelx_estimated_absorpt_t_max 0.900
_shelx_estimated_absorpt_t_min 0.672
_olex2_refinement_description
;
1.a Secondary CH2 refined with riding coordinates:
 C15(H15A,H15B), C60(H60A,H60B)
1.b Aromatic/amide H refined with riding coordinates:
 C8(H8), C57(H57), C55(H55), C43(H43), C56(H56), C31(H31), C47(H47), C34(H34),
 C5(H5), C32(H32), C35(H35), C45(H45), C49(H49), C33(H33), C59(H59), C41(H41),
 C37(H37), C50(H50), C25(H25), C53(H53), C11(H11), C51(H51), C58(H58), C3(H3),
 C38(H38), C44(H44), C29(H29), C40(H40), C46(H46), C39(H39), C12(H12), C4(H4),
 C27(H27), C26(H26), C13(H13), C52(H52), C28(H28)
1.c Idealised Me refined as rotating group:
 C1(H1A,H1B,H1C), C18(H18A,H18B,H18C), C17(H17A,H17B,H17C), C22(H22A,H22B,
 H22C), C23(H23A,H23B,H23C), C19(H19A,H19B,H19C), C21(H21A,H21B,H21C)
;
_olex2_submission_special_instructions 'No special instructions were received'
_oxdiff_exptl_absorpt_empirical_details
;
Empirical correction (ABSPACK) includes:
- Absorption correction using spherical harmonics
- Frame scaling
;

loop_
_space_group_symop_operation_xyz
'x, y, z'
'-x+1/2, y+1/2, -z+1/2'
'-x, -y, -z'
'x-1/2, -y-1/2, z-1/2'

loop_
_atom_site_label
_atom_site_type_symbol
_atom_site_fract_x
_atom_site_fract_y
_atom_site_fract_z
_atom_site_U_iso_or_equiv
_atom_site_adp_type
_atom_site_occupancy
_atom_site_site_symmetry_order
_atom_site_calc_flag
_atom_site_refinement_flags_posn
_atom_site_refinement_flags_adp
_atom_site_refinement_flags_occupancy
_atom_site_disorder_assembly
_atom_site_disorder_group
Ru1 Ru 0.49453(2) 0.34647(2) 0.44859(2) 0.02823(8) Uani 1 1 d . . . . .
Ni1 Ni 0.54072(6) 0.38811(2) 0.67479(4) 0.03409(15) Uani 1 1 d . . . . .
Cl1 Cl 0.55354(8) 0.33441(2) 0.61460(6) 0.03372(18) Uani 1 1 d . . . . .
Cl2 Cl 0.51265(9) 0.28108(2) 0.41508(7) 0.0412(2) Uani 1 1 d . . . . .
P3 P 0.69603(8) 0.35870(2) 0.46748(6) 0.03102(19) Uani 1 1 d . . . . .
P2 P 0.29454(8) 0.33247(2) 0.42675(6) 0.03103(19) Uani 1 1 d . . . . .
P1 P 0.59675(11) 0.37271(3) 0.81687(7) 0.0439(2) Uani 1 1 d . . . . .
Cl4 Cl 0.66101(17) 0.16565(5) 0.43575(12) 0.0892(5) Uani 1 1 d . . . . .
Cl3 Cl 0.7717(2) 0.23208(5) 0.40265(19) 0.1149(8) Uani 1 1 d . . . . .
N2 N 0.4728(2) 0.39701(7) 0.48235(19) 0.0288(6) Uani 1 1 d . . . . .
N3 N 0.4888(3) 0.41025(8) 0.5634(2) 0.0327(6) Uani 1 1 d . . . . .
N1 N 0.4363(3) 0.37491(8) 0.32185(19) 0.0338(6) Uani 1 1 d . . . . .
N4 N 0.5147(3) 0.43611(9) 0.7108(2) 0.0402(7) Uani 1 1 d . . . . .
C7 C 0.4287(3) 0.42375(9) 0.4217(2) 0.0326(7) Uani 1 1 d . . . . .
C54 C 0.2560(3) 0.29537(10) 0.4909(2) 0.0330(7) Uani 1 1 d . . . . .
C9 C 0.4538(3) 0.44595(9) 0.5557(3) 0.0342(7) Uani 1 1 d . . . . .
C6 C 0.4075(3) 0.41122(10) 0.3299(3) 0.0374(8) Uani 1 1 d . . . . .
C36 C 0.8088(3) 0.33307(10) 0.5568(2) 0.0349(8) Uani 1 1 d . . . . .
C42 C 0.2088(3) 0.31975(10) 0.3107(3) 0.0354(8) Uani 1 1 d . . . . .
C8 C 0.4145(3) 0.45601(10) 0.4658(3) 0.0380(8) Uani 1 1 d . . . . .
H8 H 0.385089 0.479239 0.440150 0.046 Uiso 1 1 calc R U . . .
C48 C 0.2117(3) 0.37027(10) 0.4560(3) 0.0375(8) Uani 1 1 d . . . . .
C57 C 0.1906(4) 0.24140(11) 0.5894(3) 0.0457(9) Uani 1 1 d . . . . .
H57 H 0.169185 0.223403 0.624478 0.055 Uiso 1 1 calc R U . . .
C30 C 0.7421(3) 0.35221(10) 0.3697(3) 0.0357(8) Uani 1 1 d . . . . .
C55 C 0.1411(4) 0.29265(11) 0.4888(3) 0.0444(9) Uani 1 1 d . . . . .
H55 H 0.084542 0.309716 0.453645 0.053 Uiso 1 1 calc R U . . .
C43 C 0.1813(4) 0.28291(11) 0.2888(3) 0.0397(8) Uani 1 1 d . . . . .
H43 H 0.204027 0.264648 0.334525 0.048 Uiso 1 1 calc R U . . .
C56 C 0.1072(4) 0.26582(12) 0.5363(3) 0.0492(10) Uani 1 1 d . . . . .
H56 H 0.027876 0.264026 0.532834 0.059 Uiso 1 1 calc R U . . .
C31 C 0.8238(4) 0.32573(11) 0.3686(3) 0.0413(9) Uani 1 1 d . . . . .
H31 H 0.856003 0.310075 0.419235 0.050 Uiso 1 1 calc R U . . .
C24 C 0.7440(3) 0.40654(10) 0.5025(3) 0.0390(8) Uani 1 1 d . . . . .
C47 C 0.1755(4) 0.34583(12) 0.2414(3) 0.0439(9) Uani 1 1 d . . . . .
H47 H 0.194410 0.371079 0.254786 0.053 Uiso 1 1 calc R U . . .
C10 C 0.4662(4) 0.46118(11) 0.6431(3) 0.0414(9) Uani 1 1 d . . . . .
C34 C 0.7308(5) 0.37024(14) 0.2197(3) 0.0540(11) Uani 1 1 d . . . . .
H34 H 0.697975 0.385428 0.168277 0.065 Uiso 1 1 calc R U . . .
C2 C 0.4217(4) 0.36218(11) 0.2388(3) 0.0403(9) Uani 1 1 d . . . . .
C5 C 0.3600(4) 0.43402(12) 0.2566(3) 0.0514(11) Uani 1 1 d . . . . .
H5 H 0.336399 0.458395 0.264269 0.062 Uiso 1 1 calc R U . . .
C32 C 0.8591(4) 0.32174(13) 0.2951(3) 0.0517(11) Uani 1 1 d . . . . .
H32 H 0.914874 0.303297 0.295879 0.062 Uiso 1 1 calc R U . . .
C1 C 0.4507(4) 0.32305(12) 0.2256(3) 0.0483(10) Uani 1 1 d . . . . .
H1A H 0.524947 0.316276 0.271957 0.072 Uiso 1 1 calc R U . . .
H1B H 0.457730 0.320351 0.166125 0.072 Uiso 1 1 calc R U . . .
H1C H 0.388361 0.306852 0.229864 0.072 Uiso 1 1 calc R U . . .
C35 C 0.6946(4) 0.37436(12) 0.2933(3) 0.0461(9) Uani 1 1 d . . . . .
H35 H 0.637099 0.392325 0.291754 0.055 Uiso 1 1 calc R U . . .
C45 C 0.0865(4) 0.29900(14) 0.1337(3) 0.0547(11) Uani 1 1 d . . . . .
H45 H 0.042861 0.291964 0.073751 0.066 Uiso 1 1 calc R U . . .
C49 C 0.2491(4) 0.37982(12) 0.5461(3) 0.0445(9) Uani 1 1 d . . . . .
H49 H 0.313795 0.367238 0.587442 0.053 Uiso 1 1 calc R U . . .
C33 C 0.8147(5) 0.34406(14) 0.2207(3) 0.0566(12) Uani 1 1 d . . . . .
H33 H 0.840969 0.341608 0.171123 0.068 Uiso 1 1 calc R U . . .
C59 C 0.3375(4) 0.27000(11) 0.5418(3) 0.0402(8) Uani 1 1 d . . . . .
H59 H 0.416045 0.270784 0.543112 0.048 Uiso 1 1 calc R U . . .
C41 C 0.7812(4) 0.29960(10) 0.5870(3) 0.0396(8) Uani 1 1 d . . . . .
H41 H 0.705176 0.289376 0.560336 0.048 Uiso 1 1 calc R U . . .
C37 C 0.9208(4) 0.34724(12) 0.5961(3) 0.0441(9) Uani 1 1 d . . . . .
H37 H 0.940685 0.370077 0.575673 0.053 Uiso 1 1 calc R U . . .
C50 C 0.1936(4) 0.40750(12) 0.5770(4) 0.0512(11) Uani 1 1 d . . . . .
H50 H 0.220970 0.413882 0.638896 0.061 Uiso 1 1 calc R U . . .
C25 C 0.7802(4) 0.43214(11) 0.4517(4) 0.0507(11) Uani 1 1 d . . . . .
H25 H 0.779927 0.425842 0.393474 0.061 Uiso 1 1 calc R U . . .
C53 C 0.1160(4) 0.38825(13) 0.3975(4) 0.0560(12) Uani 1 1 d . . . . .
H53 H 0.087814 0.381673 0.335695 0.067 Uiso 1 1 calc R U . . .
C14 C 0.5337(5) 0.44535(12) 0.7964(3) 0.0537(11) Uani 1 1 d . . . . .
C16 C 0.7471(5) 0.35366(13) 0.8678(3) 0.0551(12) Uani 1 1 d . . . . .
C11 C 0.4323(4) 0.49567(11) 0.6620(3) 0.0480(10) Uani 1 1 d . . . . .
H11 H 0.401108 0.513233 0.615381 0.058 Uiso 1 1 calc R U . . .
C51 C 0.0992(5) 0.42562(14) 0.5181(4) 0.0636(14) Uani 1 1 d . . . . .
H51 H 0.061056 0.444589 0.538866 0.076 Uiso 1 1 calc R U . . .
C58 C 0.3029(4) 0.24336(11) 0.5911(3) 0.0467(10) Uani 1 1 d . . . . .
H58 H 0.358981 0.226232 0.626472 0.056 Uiso 1 1 calc R U . . .
C3 C 0.3792(5) 0.38524(13) 0.1628(3) 0.0555(12) Uani 1 1 d . . . . .
H3 H 0.372610 0.376057 0.105175 0.067 Uiso 1 1 calc R U . . .
C38 C 1.0040(4) 0.32834(14) 0.6648(3) 0.0546(11) Uani 1 1 d . . . . .
H38 H 1.080979 0.337962 0.690545 0.066 Uiso 1 1 calc R U . . .
C44 C 0.1212(4) 0.27270(12) 0.2010(3) 0.0486(10) Uani 1 1 d . . . . .
H44 H 0.103501 0.247438 0.186722 0.058 Uiso 1 1 calc R U . . .
C29 C 0.7446(4) 0.41695(12) 0.5873(3) 0.0502(11) Uani 1 1 d . . . . .
H29 H 0.720428 0.399880 0.622946 0.060 Uiso 1 1 calc R U . . .
C40 C 0.8648(4) 0.28111(12) 0.6564(3) 0.0512(11) Uani 1 1 d . . . . .
H40 H 0.845393 0.258173 0.676603 0.061 Uiso 1 1 calc R U . . .
C18 C 0.7484(6) 0.31162(13) 0.8540(3) 0.0696(16) Uani 1 1 d . . . . .
H18A H 0.712799 0.299282 0.893240 0.104 Uiso 1 1 calc R U . . .
H18B H 0.829379 0.303175 0.868822 0.104 Uiso 1 1 calc R U . . .
H18C H 0.703860 0.305651 0.791205 0.104 Uiso 1 1 calc R U . . .
C46 C 0.1156(4) 0.33534(13) 0.1541(3) 0.0521(11) Uani 1 1 d . . . . .
H46 H 0.094243 0.353352 0.107748 0.063 Uiso 1 1 calc R U . . .
C39 C 0.9745(4) 0.29530(14) 0.6960(3) 0.0577(12) Uani 1 1 d . . . . .
H39 H 1.030254 0.282672 0.744587 0.069 Uiso 1 1 calc R U . . .
C15 C 0.6043(5) 0.41896(13) 0.8659(3) 0.0588(13) Uani 1 1 d . . . . .
H15A H 0.573982 0.418143 0.916355 0.071 Uiso 1 1 calc R U . . .
H15B H 0.686743 0.427301 0.889701 0.071 Uiso 1 1 calc R U . . .
C12 C 0.4445(5) 0.50423(12) 0.7494(3) 0.0596(13) Uani 1 1 d . . . . .
H12 H 0.417797 0.527357 0.762975 0.072 Uiso 1 1 calc R U . . .
C17 C 0.8196(5) 0.37188(16) 0.8182(4) 0.0674(14) Uani 1 1 d . . . . .
H17A H 0.788430 0.364995 0.754583 0.101 Uiso 1 1 calc R U . . .
H17B H 0.901115 0.363656 0.844244 0.101 Uiso 1 1 calc R U . . .
H17C H 0.816137 0.398735 0.823854 0.101 Uiso 1 1 calc R U . . .
C20 C 0.4820(5) 0.34716(16) 0.8467(3) 0.0637(13) Uani 1 1 d . . . . .
C4 C 0.3475(5) 0.42088(13) 0.1721(3) 0.0590(13) Uani 1 1 d . . . . .
H4 H 0.317153 0.436348 0.120913 0.071 Uiso 1 1 calc R U . . .
C27 C 0.8174(4) 0.47719(13) 0.5691(5) 0.0694(17) Uani 1 1 d . . . . .
H27 H 0.842898 0.501160 0.591612 0.083 Uiso 1 1 calc R U . . .
C26 C 0.8166(4) 0.46696(13) 0.4871(5) 0.0680(17) Uani 1 1 d . . . . .
H26 H 0.841884 0.484139 0.452379 0.082 Uiso 1 1 calc R U . . .
C13 C 0.4953(6) 0.47921(14) 0.8175(3) 0.0657(15) Uani 1 1 d . . . . .
H13 H 0.504111 0.485020 0.877859 0.079 Uiso 1 1 calc R U . . .
C52 C 0.0603(5) 0.41604(16) 0.4283(4) 0.0740(17) Uani 1 1 d . . . . .
H52 H -0.005060 0.428473 0.387246 0.089 Uiso 1 1 calc R U . . .
C28 C 0.7804(4) 0.45234(15) 0.6202(4) 0.0689(16) Uani 1 1 d . . . . .
H28 H 0.779484 0.459384 0.677662 0.083 Uiso 1 1 calc R U . . .
C22 C 0.5175(7) 0.34009(17) 0.9484(4) 0.0753(17) Uani 1 1 d . . . . .
H22A H 0.585296 0.323535 0.967833 0.113 Uiso 1 1 calc R U . . .
H22B H 0.452008 0.328702 0.961283 0.113 Uiso 1 1 calc R U . . .
H22C H 0.537878 0.363548 0.980781 0.113 Uiso 1 1 calc R U . . .
C23 C 0.4531(7) 0.31092(18) 0.7945(4) 0.086(2) Uani 1 1 d . . . . .
H23A H 0.433647 0.315877 0.730265 0.129 Uiso 1 1 calc R U . . .
H23B H 0.386106 0.299219 0.804667 0.129 Uiso 1 1 calc R U . . .
H23C H 0.520914 0.294421 0.815193 0.129 Uiso 1 1 calc R U . . .
C19 C 0.7983(6) 0.36185(17) 0.9684(3) 0.0793(19) Uani 1 1 d . . . . .
H19A H 0.803270 0.388606 0.977810 0.119 Uiso 1 1 calc R U . . .
H19B H 0.876733 0.351062 0.993295 0.119 Uiso 1 1 calc R U . . .
H19C H 0.747731 0.351153 0.998515 0.119 Uiso 1 1 calc R U . . .
C21 C 0.3747(6) 0.3724(2) 0.8178(5) 0.090(2) Uani 1 1 d . . . . .
H21A H 0.392526 0.395128 0.853373 0.136 Uiso 1 1 calc R U . . .
H21B H 0.308850 0.359767 0.827479 0.136 Uiso 1 1 calc R U . . .
H21C H 0.353949 0.378464 0.753938 0.136 Uiso 1 1 calc R U . . .
C60 C 0.7101(8) 0.21088(17) 0.4737(5) 0.098(3) Uani 1 1 d . . . . .
H60A H 0.643167 0.225776 0.476375 0.118 Uiso 1 1 calc R U . . .
H60B H 0.768734 0.209561 0.535043 0.118 Uiso 1 1 calc R U . . .

loop_
_atom_site_aniso_label
_atom_site_aniso_U_11
_atom_site_aniso_U_22
_atom_site_aniso_U_33
_atom_site_aniso_U_23
_atom_site_aniso_U_13
_atom_site_aniso_U_12
Ru1 0.03027(13) 0.02153(13) 0.02978(13) -0.00128(9) 0.00636(10) 0.00023(9)
Ni1 0.0448(4) 0.0256(3) 0.0306(3) -0.0008(2) 0.0113(3) 0.0050(2)
Cl1 0.0418(4) 0.0236(4) 0.0327(4) 0.0006(3) 0.0089(3) 0.0031(3)
Cl2 0.0501(5) 0.0257(4) 0.0461(5) -0.0064(3) 0.0142(4) 0.0013(3)
P3 0.0309(4) 0.0247(4) 0.0349(4) 0.0003(3) 0.0081(3) 0.0011(3)
P2 0.0304(4) 0.0240(4) 0.0350(4) -0.0002(3) 0.0066(3) 0.0003(3)
P1 0.0617(7) 0.0364(5) 0.0322(5) 0.0008(4) 0.0143(4) 0.0052(5)
Cl4 0.0986(12) 0.0900(11) 0.0841(11) -0.0159(8) 0.0378(9) -0.0060(9)
Cl3 0.1220(16) 0.0846(11) 0.175(2) -0.0267(12) 0.0987(16) -0.0033(11)
N2 0.0295(14) 0.0229(13) 0.0299(14) -0.0008(11) 0.0050(11) -0.0008(11)
N3 0.0354(16) 0.0250(14) 0.0365(16) -0.0037(11) 0.0108(13) 0.0012(11)
N1 0.0391(16) 0.0313(15) 0.0262(14) 0.0014(11) 0.0050(12) -0.0024(12)
N4 0.052(2) 0.0305(16) 0.0377(17) -0.0018(13) 0.0156(15) 0.0064(14)
C7 0.0348(18) 0.0247(16) 0.0334(18) 0.0029(13) 0.0053(14) 0.0001(13)
C54 0.0349(18) 0.0294(17) 0.0330(18) -0.0025(13) 0.0094(14) -0.0021(14)
C9 0.0396(19) 0.0242(16) 0.0374(19) -0.0033(14) 0.0113(15) 0.0029(14)
C6 0.0387(19) 0.0293(18) 0.0372(19) 0.0038(14) 0.0041(15) -0.0016(14)
C36 0.0338(18) 0.0337(18) 0.0352(18) -0.0015(14) 0.0092(15) 0.0050(14)
C42 0.0338(18) 0.0315(18) 0.0376(19) 0.0011(14) 0.0078(15) -0.0003(14)
C8 0.042(2) 0.0259(17) 0.043(2) 0.0028(14) 0.0094(16) 0.0040(14)
C48 0.0327(18) 0.0265(17) 0.051(2) -0.0019(15) 0.0116(16) -0.0002(14)
C57 0.057(3) 0.036(2) 0.047(2) 0.0046(17) 0.022(2) -0.0072(18)
C30 0.0334(18) 0.0326(18) 0.0389(19) 0.0007(14) 0.0096(15) -0.0020(14)
C55 0.040(2) 0.040(2) 0.053(2) 0.0051(18) 0.0157(18) 0.0037(17)
C43 0.040(2) 0.0347(19) 0.042(2) -0.0011(15) 0.0104(16) -0.0025(15)
C56 0.043(2) 0.049(2) 0.059(3) 0.005(2) 0.023(2) -0.0034(19)
C31 0.038(2) 0.043(2) 0.042(2) -0.0058(17) 0.0124(16) 0.0017(16)
C24 0.0280(17) 0.0266(17) 0.056(2) -0.0024(16) 0.0061(16) 0.0032(13)
C47 0.039(2) 0.041(2) 0.042(2) 0.0058(17) 0.0020(17) -0.0055(16)
C10 0.047(2) 0.0313(19) 0.045(2) -0.0019(16) 0.0140(18) 0.0072(16)
C34 0.061(3) 0.058(3) 0.042(2) 0.008(2) 0.016(2) -0.010(2)
C2 0.046(2) 0.040(2) 0.0313(18) -0.0023(15) 0.0084(16) -0.0105(17)
C5 0.065(3) 0.032(2) 0.045(2) 0.0056(17) 0.003(2) 0.0009(19)
C32 0.054(3) 0.053(3) 0.047(2) -0.015(2) 0.016(2) 0.000(2)
C1 0.056(3) 0.046(2) 0.043(2) -0.0107(18) 0.0167(19) -0.0075(19)
C35 0.045(2) 0.044(2) 0.046(2) 0.0071(18) 0.0120(18) -0.0003(18)
C45 0.053(3) 0.064(3) 0.036(2) -0.0055(19) 0.0004(19) -0.017(2)
C49 0.036(2) 0.042(2) 0.053(2) -0.0059(18) 0.0132(18) 0.0031(16)
C33 0.066(3) 0.065(3) 0.043(2) -0.012(2) 0.025(2) -0.011(2)
C59 0.0359(19) 0.0338(19) 0.048(2) 0.0028(16) 0.0111(17) 0.0000(15)
C41 0.045(2) 0.0296(18) 0.043(2) 0.0047(15) 0.0123(17) 0.0078(16)
C37 0.038(2) 0.043(2) 0.045(2) 0.0017(17) 0.0067(17) 0.0037(17)
C50 0.045(2) 0.046(2) 0.068(3) -0.015(2) 0.026(2) -0.0010(19)
C25 0.044(2) 0.030(2) 0.069(3) 0.0079(19) 0.009(2) -0.0003(17)
C53 0.047(2) 0.050(3) 0.063(3) -0.002(2) 0.009(2) 0.015(2)
C14 0.078(3) 0.042(2) 0.044(2) -0.0065(18) 0.024(2) 0.011(2)
C16 0.068(3) 0.042(2) 0.041(2) 0.0016(18) 0.001(2) 0.011(2)
C11 0.060(3) 0.031(2) 0.052(2) -0.0049(17) 0.018(2) 0.0114(18)
C51 0.053(3) 0.050(3) 0.091(4) -0.016(3) 0.028(3) 0.010(2)
C58 0.047(2) 0.037(2) 0.053(2) 0.0116(18) 0.0129(19) 0.0021(17)
C3 0.073(3) 0.054(3) 0.032(2) -0.0004(18) 0.008(2) -0.015(2)
C38 0.042(2) 0.059(3) 0.051(3) -0.001(2) 0.0011(19) 0.003(2)
C44 0.051(2) 0.042(2) 0.047(2) -0.0103(18) 0.0096(19) -0.0118(19)
C29 0.039(2) 0.045(2) 0.066(3) -0.017(2) 0.016(2) -0.0072(18)
C40 0.059(3) 0.042(2) 0.053(3) 0.0094(19) 0.019(2) 0.015(2)
C18 0.099(4) 0.045(3) 0.049(3) 0.000(2) 0.005(3) 0.021(3)
C46 0.044(2) 0.058(3) 0.042(2) 0.0099(19) -0.0021(18) -0.007(2)
C39 0.052(3) 0.064(3) 0.050(3) 0.010(2) 0.009(2) 0.021(2)
C15 0.093(4) 0.045(2) 0.037(2) -0.0045(18) 0.021(2) 0.014(2)
C12 0.085(4) 0.036(2) 0.060(3) -0.012(2) 0.029(3) 0.013(2)
C17 0.055(3) 0.067(3) 0.066(3) -0.003(3) 0.003(2) 0.004(2)
C20 0.081(4) 0.072(3) 0.046(3) -0.001(2) 0.032(3) -0.006(3)
C4 0.084(4) 0.045(2) 0.035(2) 0.0086(18) 0.003(2) -0.004(2)
C27 0.043(3) 0.032(2) 0.117(5) -0.018(3) 0.007(3) -0.0069(19)
C26 0.048(3) 0.029(2) 0.108(5) 0.013(3) 0.003(3) -0.0019(19)
C13 0.104(4) 0.048(3) 0.049(3) -0.008(2) 0.033(3) 0.021(3)
C52 0.062(3) 0.065(3) 0.085(4) 0.002(3) 0.014(3) 0.031(3)
C28 0.046(3) 0.057(3) 0.096(4) -0.041(3) 0.014(3) -0.006(2)
C22 0.117(5) 0.067(3) 0.052(3) 0.009(2) 0.042(3) -0.005(3)
C23 0.114(6) 0.086(4) 0.068(4) -0.009(3) 0.045(4) -0.042(4)
C19 0.100(5) 0.071(4) 0.040(3) -0.005(2) -0.011(3) 0.018(3)
C21 0.074(4) 0.135(6) 0.070(4) 0.025(4) 0.033(3) 0.006(4)
C60 0.161(8) 0.060(4) 0.102(5) 0.010(3) 0.081(5) 0.036(4)

loop_
_atom_type_symbol
_atom_type_description
_atom_type_scat_dispersion_real
_atom_type_scat_dispersion_imag
_atom_type_scat_source
C C 0.0181 0.0091 'International Tables Vol C Tables 4.2.6.8 and 6.1.1.4'
H H 0.0000 0.0000 'International Tables Vol C Tables 4.2.6.8 and 6.1.1.4'
Cl Cl 0.3639 0.7018 'International Tables Vol C Tables 4.2.6.8 and 6.1.1.4'
N N 0.0311 0.0180 'International Tables Vol C Tables 4.2.6.8 and 6.1.1.4'
Ni Ni -3.0029 0.5091 'International Tables Vol C Tables 4.2.6.8 and 6.1.1.4'
P P 0.2955 0.4335 'International Tables Vol C Tables 4.2.6.8 and 6.1.1.4'
Ru Ru 0.0552 3.2960 'International Tables Vol C Tables 4.2.6.8 and 6.1.1.4'

loop_
_geom_angle_atom_site_label_1
_geom_angle_atom_site_label_2
_geom_angle_atom_site_label_3
_geom_angle
_geom_angle_site_symmetry_1
_geom_angle_site_symmetry_3
_geom_angle_publ_flag
Cl2 Ru1 Cl1 92.52(3) . . ?
P3 Ru1 Cl1 89.45(3) . . ?
P3 Ru1 Cl2 92.36(3) . . ?
P2 Ru1 Cl1 91.38(3) . . ?
P2 Ru1 Cl2 85.78(3) . . ?
P2 Ru1 P3 178.00(3) . . ?
N2 Ru1 Cl1 83.87(9) . . ?
N2 Ru1 Cl2 174.88(9) . . ?
N2 Ru1 P3 91.22(9) . . ?
N2 Ru1 P2 90.68(9) . . ?
N2 Ru1 N1 76.94(12) . . ?
N1 Ru1 Cl1 160.80(8) . . ?
N1 Ru1 Cl2 106.62(8) . . ?
N1 Ru1 P3 91.25(9) . . ?
N1 Ru1 P2 88.57(9) . . ?
P1 Ni1 Cl1 100.22(4) . . ?
N3 Ni1 Cl1 91.25(10) . . ?
N3 Ni1 P1 168.51(10) . . ?
N3 Ni1 N4 81.41(14) . . ?
N4 Ni1 Cl1 172.04(11) . . ?
N4 Ni1 P1 87.10(11) . . ?
Ni1 Cl1 Ru1 105.24(3) . . ?
C36 P3 Ru1 117.30(13) . . ?
C36 P3 C24 99.62(17) . . ?
C30 P3 Ru1 117.76(12) . . ?
C30 P3 C36 102.72(17) . . ?
C30 P3 C24 102.52(19) . . ?
C24 P3 Ru1 114.32(13) . . ?
C54 P2 Ru1 121.00(12) . . ?
C54 P2 C48 97.93(17) . . ?
C42 P2 Ru1 113.43(13) . . ?
C42 P2 C54 101.84(17) . . ?
C42 P2 C48 105.45(18) . . ?
C48 P2 Ru1 114.90(12) . . ?
C16 P1 Ni1 116.90(17) . . ?
C16 P1 C20 114.6(3) . . ?
C15 P1 Ni1 98.92(15) . . ?
C15 P1 C16 104.9(2) . . ?
C15 P1 C20 106.2(3) . . ?
C20 P1 Ni1 113.08(18) . . ?
N3 N2 Ru1 128.2(2) . . ?
N3 N2 C7 108.9(3) . . ?
C7 N2 Ru1 122.7(2) . . ?
N2 N3 Ni1 131.4(2) . . ?
N2 N3 C9 108.8(3) . . ?
C9 N3 Ni1 119.7(2) . . ?
C6 N1 Ru1 112.6(2) . . ?
C2 N1 Ru1 129.7(3) . . ?
C2 N1 C6 117.7(3) . . ?
C10 N4 Ni1 116.3(3) . . ?
C14 N4 Ni1 123.2(3) . . ?
C14 N4 C10 120.3(3) . . ?
N2 C7 C6 112.3(3) . . ?
N2 C7 C8 109.4(3) . . ?
C8 C7 C6 138.3(3) . . ?
C55 C54 P2 118.9(3) . . ?
C59 C54 P2 122.6(3) . . ?
C59 C54 C55 118.5(4) . . ?
N3 C9 C8 109.3(3) . . ?
N3 C9 C10 110.6(3) . . ?
C8 C9 C10 140.1(3) . . ?
N1 C6 C7 115.2(3) . . ?
C5 C6 N1 122.7(4) . . ?
C5 C6 C7 122.1(4) . . ?
C41 C36 P3 120.1(3) . . ?
C41 C36 C37 119.0(4) . . ?
C37 C36 P3 120.9(3) . . ?
C43 C42 P2 119.8(3) . . ?
C43 C42 C47 118.2(4) . . ?
C47 C42 P2 121.9(3) . . ?
C7 C8 H8 128.2 . . ?
C9 C8 C7 103.6(3) . . ?
C9 C8 H8 128.2 . . ?
C49 C48 P2 115.4(3) . . ?
C53 C48 P2 126.0(3) . . ?
C53 C48 C49 118.5(4) . . ?
C56 C57 H57 120.1 . . ?
C58 C57 H57 120.1 . . ?
C58 C57 C56 119.8(4) . . ?
C31 C30 P3 121.9(3) . . ?
C31 C30 C35 118.1(4) . . ?
C35 C30 P3 120.1(3) . . ?
C54 C55 H55 119.2 . . ?
C56 C55 C54 121.7(4) . . ?
C56 C55 H55 119.2 . . ?
C42 C43 H43 119.8 . . ?
C44 C43 C42 120.5(4) . . ?
C44 C43 H43 119.8 . . ?
C57 C56 H56 120.4 . . ?
C55 C56 C57 119.1(4) . . ?
C55 C56 H56 120.4 . . ?
C30 C31 H31 119.5 . . ?
C32 C31 C30 121.0(4) . . ?
C32 C31 H31 119.5 . . ?
C25 C24 P3 125.4(4) . . ?
C29 C24 P3 116.0(3) . . ?
C29 C24 C25 118.6(4) . . ?
C42 C47 H47 119.6 . . ?
C46 C47 C42 120.8(4) . . ?
C46 C47 H47 119.6 . . ?
N4 C10 C9 111.7(3) . . ?
N4 C10 C11 120.6(4) . . ?
C11 C10 C9 127.7(4) . . ?
C35 C34 H34 119.8 . . ?
C33 C34 H34 119.8 . . ?
C33 C34 C35 120.5(4) . . ?
N1 C2 C1 120.3(4) . . ?
N1 C2 C3 121.2(4) . . ?
C3 C2 C1 118.5(4) . . ?
C6 C5 H5 120.5 . . ?
C6 C5 C4 119.0(4) . . ?
C4 C5 H5 120.5 . . ?
C31 C32 H32 119.5 . . ?
C33 C32 C31 121.1(5) . . ?
C33 C32 H32 119.5 . . ?
C2 C1 H1A 109.5 . . ?
C2 C1 H1B 109.5 . . ?
C2 C1 H1C 109.5 . . ?
H1A C1 H1B 109.5 . . ?
H1A C1 H1C 109.5 . . ?
H1B C1 H1C 109.5 . . ?
C30 C35 H35 119.7 . . ?
C34 C35 C30 120.5(4) . . ?
C34 C35 H35 119.7 . . ?
C44 C45 H45 120.2 . . ?
C46 C45 H45 120.2 . . ?
C46 C45 C44 119.6(4) . . ?
C48 C49 H49 119.4 . . ?
C48 C49 C50 121.1(4) . . ?
C50 C49 H49 119.4 . . ?
C34 C33 H33 120.6 . . ?
C32 C33 C34 118.8(4) . . ?
C32 C33 H33 120.6 . . ?
C54 C59 H59 120.3 . . ?
C54 C59 C58 119.4(4) . . ?
C58 C59 H59 120.3 . . ?
C36 C41 H41 120.1 . . ?
C40 C41 C36 119.9(4) . . ?
C40 C41 H41 120.1 . . ?
C36 C37 H37 119.7 . . ?
C38 C37 C36 120.6(4) . . ?
C38 C37 H37 119.7 . . ?
C49 C50 H50 120.0 . . ?
C51 C50 C49 120.0(5) . . ?
C51 C50 H50 120.0 . . ?
C24 C25 H25 120.3 . . ?
C26 C25 C24 119.4(5) . . ?
C26 C25 H25 120.3 . . ?
C48 C53 H53 119.8 . . ?
C48 C53 C52 120.4(5) . . ?
C52 C53 H53 119.8 . . ?
N4 C14 C15 116.4(4) . . ?
N4 C14 C13 120.5(4) . . ?
C13 C14 C15 123.0(4) . . ?
C18 C16 P1 111.2(4) . . ?
C17 C16 P1 105.9(3) . . ?
C17 C16 C18 108.7(5) . . ?
C17 C16 C19 110.8(5) . . ?
C19 C16 P1 111.5(4) . . ?
C19 C16 C18 108.7(4) . . ?
C10 C11 H11 120.5 . . ?
C12 C11 C10 119.1(4) . . ?
C12 C11 H11 120.5 . . ?
C50 C51 H51 120.3 . . ?
C50 C51 C52 119.4(4) . . ?
C52 C51 H51 120.3 . . ?
C57 C58 C59 121.3(4) . . ?
C57 C58 H58 119.3 . . ?
C59 C58 H58 119.3 . . ?
C2 C3 H3 120.0 . . ?
C4 C3 C2 120.1(4) . . ?
C4 C3 H3 120.0 . . ?
C37 C38 H38 120.1 . . ?
C37 C38 C39 119.9(4) . . ?
C39 C38 H38 120.1 . . ?
C43 C44 C45 120.5(4) . . ?
C43 C44 H44 119.8 . . ?
C45 C44 H44 119.8 . . ?
C24 C29 H29 119.8 . . ?
C24 C29 C28 120.4(5) . . ?
C28 C29 H29 119.8 . . ?
C41 C40 H40 119.4 . . ?
C39 C40 C41 121.2(4) . . ?
C39 C40 H40 119.4 . . ?
C16 C18 H18A 109.5 . . ?
C16 C18 H18B 109.5 . . ?
C16 C18 H18C 109.5 . . ?
H18A C18 H18B 109.5 . . ?
H18A C18 H18C 109.5 . . ?
H18B C18 H18C 109.5 . . ?
C47 C46 H46 119.8 . . ?
C45 C46 C47 120.4(4) . . ?
C45 C46 H46 119.8 . . ?
C38 C39 H39 120.3 . . ?
C40 C39 C38 119.5(4) . . ?
C40 C39 H39 120.3 . . ?
P1 C15 H15A 109.7 . . ?
P1 C15 H15B 109.7 . . ?
C14 C15 P1 110.0(3) . . ?
C14 C15 H15A 109.7 . . ?
C14 C15 H15B 109.7 . . ?
H15A C15 H15B 108.2 . . ?
C11 C12 H12 120.0 . . ?
C11 C12 C13 120.1(4) . . ?
C13 C12 H12 120.0 . . ?
C16 C17 H17A 109.5 . . ?
C16 C17 H17B 109.5 . . ?
C16 C17 H17C 109.5 . . ?
H17A C17 H17B 109.5 . . ?
H17A C17 H17C 109.5 . . ?
H17B C17 H17C 109.5 . . ?
C22 C20 P1 112.5(4) . . ?
C23 C20 P1 110.0(4) . . ?
C23 C20 C22 110.7(5) . . ?
C23 C20 C21 109.8(6) . . ?
C21 C20 P1 105.3(4) . . ?
C21 C20 C22 108.4(5) . . ?
C5 C4 H4 120.4 . . ?
C3 C4 C5 119.2(4) . . ?
C3 C4 H4 120.4 . . ?
C26 C27 H27 120.4 . . ?
C26 C27 C28 119.3(4) . . ?
C28 C27 H27 120.4 . . ?
C25 C26 H26 118.9 . . ?
C27 C26 C25 122.3(5) . . ?
C27 C26 H26 118.9 . . ?
C14 C13 H13 120.4 . . ?
C12 C13 C14 119.2(4) . . ?
C12 C13 H13 120.4 . . ?
C53 C52 H52 119.7 . . ?
C51 C52 C53 120.5(5) . . ?
C51 C52 H52 119.7 . . ?
C29 C28 H28 119.9 . . ?
C27 C28 C29 120.1(6) . . ?
C27 C28 H28 119.9 . . ?
C20 C22 H22A 109.5 . . ?
C20 C22 H22B 109.5 . . ?
C20 C22 H22C 109.5 . . ?
H22A C22 H22B 109.5 . . ?
H22A C22 H22C 109.5 . . ?
H22B C22 H22C 109.5 . . ?
C20 C23 H23A 109.5 . . ?
C20 C23 H23B 109.5 . . ?
C20 C23 H23C 109.5 . . ?
H23A C23 H23B 109.5 . . ?
H23A C23 H23C 109.5 . . ?
H23B C23 H23C 109.5 . . ?
C16 C19 H19A 109.5 . . ?
C16 C19 H19B 109.5 . . ?
C16 C19 H19C 109.5 . . ?
H19A C19 H19B 109.5 . . ?
H19A C19 H19C 109.5 . . ?
H19B C19 H19C 109.5 . . ?
C20 C21 H21A 109.5 . . ?
C20 C21 H21B 109.5 . . ?
C20 C21 H21C 109.5 . . ?
H21A C21 H21B 109.5 . . ?
H21A C21 H21C 109.5 . . ?
H21B C21 H21C 109.5 . . ?
Cl4 C60 H60A 109.4 . . ?
Cl4 C60 H60B 109.4 . . ?
Cl3 C60 Cl4 111.1(4) . . ?
Cl3 C60 H60A 109.4 . . ?
Cl3 C60 H60B 109.4 . . ?
H60A C60 H60B 108.0 . . ?

loop_
_geom_bond_atom_site_label_1
_geom_bond_atom_site_label_2
_geom_bond_distance
_geom_bond_site_symmetry_2
_geom_bond_publ_flag
Ru1 Cl1 2.5165(9) . ?
Ru1 Cl2 2.4562(9) . ?
Ru1 P3 2.4071(9) . ?
Ru1 P2 2.3918(9) . ?
Ru1 N2 1.952(3) . ?
Ru1 N1 2.150(3) . ?
Ni1 Cl1 2.1974(10) . ?
Ni1 P1 2.1893(12) . ?
Ni1 N3 1.842(3) . ?
Ni1 N4 1.892(3) . ?
P3 C36 1.847(4) . ?
P3 C30 1.836(4) . ?
P3 C24 1.853(4) . ?
P2 C54 1.842(4) . ?
P2 C42 1.834(4) . ?
P2 C48 1.852(4) . ?
P1 C16 1.860(5) . ?
P1 C15 1.837(5) . ?
P1 C20 1.867(6) . ?
Cl4 C60 1.777(8) . ?
Cl3 C60 1.733(7) . ?
N2 N3 1.322(4) . ?
N2 C7 1.341(4) . ?
N3 C9 1.355(4) . ?
N1 C6 1.379(5) . ?
N1 C2 1.348(5) . ?
N4 C10 1.375(5) . ?
N4 C14 1.339(5) . ?
C7 C6 1.460(5) . ?
C7 C8 1.403(5) . ?
C54 C55 1.391(6) . ?
C54 C59 1.389(5) . ?
C9 C8 1.387(5) . ?
C9 C10 1.450(5) . ?
C6 C5 1.379(5) . ?
C36 C41 1.388(5) . ?
C36 C37 1.388(6) . ?
C42 C43 1.392(5) . ?
C42 C47 1.399(5) . ?
C8 H8 0.9500 . ?
C48 C49 1.385(6) . ?
C48 C53 1.378(6) . ?
C57 H57 0.9500 . ?
C57 C56 1.391(6) . ?
C57 C58 1.360(6) . ?
C30 C31 1.386(6) . ?
C30 C35 1.402(6) . ?
C55 H55 0.9500 . ?
C55 C56 1.378(6) . ?
C43 H43 0.9500 . ?
C43 C44 1.381(6) . ?
C56 H56 0.9500 . ?
C31 H31 0.9500 . ?
C31 C32 1.381(6) . ?
C24 C25 1.396(6) . ?
C24 C29 1.394(6) . ?
C47 H47 0.9500 . ?
C47 C46 1.378(6) . ?
C10 C11 1.382(5) . ?
C34 H34 0.9500 . ?
C34 C35 1.390(7) . ?
C34 C33 1.390(8) . ?
C2 C1 1.494(6) . ?
C2 C3 1.410(6) . ?
C5 H5 0.9500 . ?
C5 C4 1.381(7) . ?
C32 H32 0.9500 . ?
C32 C33 1.378(7) . ?
C1 H1A 0.9800 . ?
C1 H1B 0.9800 . ?
C1 H1C 0.9800 . ?
C35 H35 0.9500 . ?
C45 H45 0.9500 . ?
C45 C44 1.384(7) . ?
C45 C46 1.374(7) . ?
C49 H49 0.9500 . ?
C49 C50 1.390(6) . ?
C33 H33 0.9500 . ?
C59 H59 0.9500 . ?
C59 C58 1.395(6) . ?
C41 H41 0.9500 . ?
C41 C40 1.386(6) . ?
C37 H37 0.9500 . ?
C37 C38 1.387(6) . ?
C50 H50 0.9500 . ?
C50 C51 1.373(7) . ?
C25 H25 0.9500 . ?
C25 C26 1.391(7) . ?
C53 H53 0.9500 . ?
C53 C52 1.394(7) . ?
C14 C15 1.489(7) . ?
C14 C13 1.394(6) . ?
C16 C18 1.540(6) . ?
C16 C17 1.520(8) . ?
C16 C19 1.528(7) . ?
C11 H11 0.9500 . ?
C11 C12 1.378(6) . ?
C51 H51 0.9500 . ?
C51 C52 1.381(8) . ?
C58 H58 0.9500 . ?
C3 H3 0.9500 . ?
C3 C4 1.371(7) . ?
C38 H38 0.9500 . ?
C38 C39 1.390(7) . ?
C44 H44 0.9500 . ?
C29 H29 0.9500 . ?
C29 C28 1.397(6) . ?
C40 H40 0.9500 . ?
C40 C39 1.366(7) . ?
C18 H18A 0.9800 . ?
C18 H18B 0.9800 . ?
C18 H18C 0.9800 . ?
C46 H46 0.9500 . ?
C39 H39 0.9500 . ?
C15 H15A 0.9900 . ?
C15 H15B 0.9900 . ?
C12 H12 0.9500 . ?
C12 C13 1.382(7) . ?
C17 H17A 0.9800 . ?
C17 H17B 0.9800 . ?
C17 H17C 0.9800 . ?
C20 C22 1.540(7) . ?
C20 C23 1.528(8) . ?
C20 C21 1.530(9) . ?
C4 H4 0.9500 . ?
C27 H27 0.9500 . ?
C27 C26 1.349(9) . ?
C27 C28 1.385(9) . ?
C26 H26 0.9500 . ?
C13 H13 0.9500 . ?
C52 H52 0.9500 . ?
C28 H28 0.9500 . ?
C22 H22A 0.9800 . ?
C22 H22B 0.9800 . ?
C22 H22C 0.9800 . ?
C23 H23A 0.9800 . ?
C23 H23B 0.9800 . ?
C23 H23C 0.9800 . ?
C19 H19A 0.9800 . ?
C19 H19B 0.9800 . ?
C19 H19C 0.9800 . ?
C21 H21A 0.9800 . ?
C21 H21B 0.9800 . ?
C21 H21C 0.9800 . ?
C60 H60A 0.9900 . ?
C60 H60B 0.9900 . ?

loop_
_geom_torsion_atom_site_label_1
_geom_torsion_atom_site_label_2
_geom_torsion_atom_site_label_3
_geom_torsion_atom_site_label_4
_geom_torsion
_geom_torsion_site_symmetry_1
_geom_torsion_site_symmetry_2
_geom_torsion_site_symmetry_3
_geom_torsion_site_symmetry_4
_geom_torsion_publ_flag
Ru1 P3 C36 C41 23.6(4) . . . . ?
Ru1 P3 C36 C37 -154.8(3) . . . . ?
Ru1 P3 C30 C31 -116.0(3) . . . . ?
Ru1 P3 C30 C35 64.0(3) . . . . ?
Ru1 P3 C24 C25 -115.7(3) . . . . ?
Ru1 P3 C24 C29 65.1(3) . . . . ?
Ru1 P2 C54 C55 168.1(3) . . . . ?
Ru1 P2 C54 C59 -11.6(4) . . . . ?
Ru1 P2 C42 C43 103.6(3) . . . . ?
Ru1 P2 C42 C47 -72.5(4) . . . . ?
Ru1 P2 C48 C49 -65.5(3) . . . . ?
Ru1 P2 C48 C53 116.9(4) . . . . ?
Ru1 N2 N3 Ni1 2.2(5) . . . . ?
Ru1 N2 N3 C9 -174.6(3) . . . . ?
Ru1 N2 C7 C6 -4.0(4) . . . . ?
Ru1 N2 C7 C8 175.0(3) . . . . ?
Ru1 N1 C6 C7 3.7(4) . . . . ?
Ru1 N1 C6 C5 -175.2(4) . . . . ?
Ru1 N1 C2 C1 -1.8(6) . . . . ?
Ru1 N1 C2 C3 178.3(3) . . . . ?
Ni1 P1 C16 C18 -87.1(4) . . . . ?
Ni1 P1 C16 C17 30.9(4) . . . . ?
Ni1 P1 C16 C19 151.5(4) . . . . ?
Ni1 P1 C15 C14 19.7(4) . . . . ?
Ni1 P1 C20 C22 -174.0(4) . . . . ?
Ni1 P1 C20 C23 62.1(5) . . . . ?
Ni1 P1 C20 C21 -56.1(4) . . . . ?
Ni1 N3 C9 C8 -177.7(3) . . . . ?
Ni1 N3 C9 C10 0.9(4) . . . . ?
Ni1 N4 C10 C9 -4.9(5) . . . . ?
Ni1 N4 C10 C11 173.0(4) . . . . ?
Ni1 N4 C14 C15 14.7(7) . . . . ?
Ni1 N4 C14 C13 -169.5(4) . . . . ?
Cl1 Ni1 N3 N2 -2.4(3) . . . . ?
Cl1 Ni1 N3 C9 174.1(3) . . . . ?
P3 C36 C41 C40 -177.6(3) . . . . ?
P3 C36 C37 C38 178.1(4) . . . . ?
P3 C30 C31 C32 -178.7(3) . . . . ?
P3 C30 C35 C34 178.5(3) . . . . ?
P3 C24 C25 C26 -178.5(3) . . . . ?
P3 C24 C29 C28 179.4(4) . . . . ?
P2 C54 C55 C56 -179.1(4) . . . . ?
P2 C54 C59 C58 177.9(3) . . . . ?
P2 C42 C43 C44 -177.2(3) . . . . ?
P2 C42 C47 C46 177.1(4) . . . . ?
P2 C48 C49 C50 -179.3(3) . . . . ?
P2 C48 C53 C52 179.1(4) . . . . ?
P1 Ni1 N3 N2 -179.0(4) . . . . ?
P1 Ni1 N3 C9 -2.6(8) . . . . ?
P1 Ni1 N4 C10 -175.7(3) . . . . ?
P1 Ni1 N4 C14 -0.2(4) . . . . ?
N2 N3 C9 C8 -0.5(4) . . . . ?
N2 N3 C9 C10 178.1(3) . . . . ?
N2 C7 C6 N1 -0.2(5) . . . . ?
N2 C7 C6 C5 178.7(4) . . . . ?
N2 C7 C8 C9 0.1(4) . . . . ?
N3 Ni1 N4 C10 4.3(3) . . . . ?
N3 Ni1 N4 C14 179.7(4) . . . . ?
N3 N2 C7 C6 -179.6(3) . . . . ?
N3 N2 C7 C8 -0.5(4) . . . . ?
N3 C9 C8 C7 0.2(4) . . . . ?
N3 C9 C10 N4 2.6(5) . . . . ?
N3 C9 C10 C11 -175.1(4) . . . . ?
N1 C6 C5 C4 -4.2(7) . . . . ?
N1 C2 C3 C4 -2.6(7) . . . . ?
N4 Ni1 N3 N2 -179.3(3) . . . . ?
N4 Ni1 N3 C9 -2.8(3) . . . . ?
N4 C10 C11 C12 -1.9(7) . . . . ?
N4 C14 C15 P1 -23.0(6) . . . . ?
N4 C14 C13 C12 -4.4(9) . . . . ?
C7 N2 N3 Ni1 177.4(3) . . . . ?
C7 N2 N3 C9 0.6(4) . . . . ?
C7 C6 C5 C4 177.0(4) . . . . ?
C54 P2 C42 C43 -28.0(4) . . . . ?
C54 P2 C42 C47 155.9(3) . . . . ?
C54 P2 C48 C49 64.1(3) . . . . ?
C54 P2 C48 C53 -113.5(4) . . . . ?
C54 C55 C56 C57 1.5(7) . . . . ?
C54 C59 C58 C57 0.8(7) . . . . ?
C9 C10 C11 C12 175.6(5) . . . . ?
C6 N1 C2 C1 -179.7(4) . . . . ?
C6 N1 C2 C3 0.4(6) . . . . ?
C6 C7 C8 C9 178.9(5) . . . . ?
C6 C5 C4 C3 1.9(8) . . . . ?
C36 P3 C30 C31 14.6(4) . . . . ?
C36 P3 C30 C35 -165.4(3) . . . . ?
C36 P3 C24 C25 118.3(4) . . . . ?
C36 P3 C24 C29 -60.8(3) . . . . ?
C36 C41 C40 C39 0.2(7) . . . . ?
C36 C37 C38 C39 -1.3(7) . . . . ?
C42 P2 C54 C55 -65.0(3) . . . . ?
C42 P2 C54 C59 115.2(3) . . . . ?
C42 P2 C48 C49 168.8(3) . . . . ?
C42 P2 C48 C53 -8.8(4) . . . . ?
C42 C43 C44 C45 -0.6(7) . . . . ?
C42 C47 C46 C45 0.6(7) . . . . ?
C8 C7 C6 N1 -178.9(4) . . . . ?
C8 C7 C6 C5 0.0(8) . . . . ?
C8 C9 C10 N4 -179.5(5) . . . . ?
C8 C9 C10 C11 2.8(9) . . . . ?
C48 P2 C54 C55 42.7(3) . . . . ?
C48 P2 C54 C59 -137.0(3) . . . . ?
C48 P2 C42 C43 -129.8(3) . . . . ?
C48 P2 C42 C47 54.1(4) . . . . ?
C48 C49 C50 C51 0.7(7) . . . . ?
C48 C53 C52 C51 -0.8(9) . . . . ?
C30 P3 C36 C41 -107.2(3) . . . . ?
C30 P3 C36 C37 74.4(4) . . . . ?
C30 P3 C24 C25 12.9(4) . . . . ?
C30 P3 C24 C29 -166.3(3) . . . . ?
C30 C31 C32 C33 0.3(7) . . . . ?
C55 C54 C59 C58 -1.8(6) . . . . ?
C43 C42 C47 C46 0.9(7) . . . . ?
C56 C57 C58 C59 1.4(7) . . . . ?
C31 C30 C35 C34 -1.5(6) . . . . ?
C31 C32 C33 C34 -1.7(7) . . . . ?
C24 P3 C36 C41 147.5(3) . . . . ?
C24 P3 C36 C37 -30.9(4) . . . . ?
C24 P3 C30 C31 117.6(3) . . . . ?
C24 P3 C30 C35 -62.4(3) . . . . ?
C24 C25 C26 C27 -0.6(7) . . . . ?
C24 C29 C28 C27 -0.9(7) . . . . ?
C47 C42 C43 C44 -0.9(6) . . . . ?
C10 N4 C14 C15 -170.0(5) . . . . ?
C10 N4 C14 C13 5.7(8) . . . . ?
C10 C9 C8 C7 -177.7(5) . . . . ?
C10 C11 C12 C13 3.2(8) . . . . ?
C2 N1 C6 C7 -178.1(3) . . . . ?
C2 N1 C6 C5 3.0(6) . . . . ?
C2 C3 C4 C5 1.4(8) . . . . ?
C1 C2 C3 C4 177.5(5) . . . . ?
C35 C30 C31 C32 1.3(6) . . . . ?
C35 C34 C33 C32 1.5(7) . . . . ?
C49 C48 C53 C52 1.6(7) . . . . ?
C49 C50 C51 C52 0.1(8) . . . . ?
C33 C34 C35 C30 0.1(7) . . . . ?
C59 C54 C55 C56 0.6(6) . . . . ?
C41 C36 C37 C38 -0.2(6) . . . . ?
C41 C40 C39 C38 -1.8(8) . . . . ?
C37 C36 C41 C40 0.8(6) . . . . ?
C37 C38 C39 C40 2.3(8) . . . . ?
C50 C51 C52 C53 0.0(9) . . . . ?
C25 C24 C29 C28 0.2(6) . . . . ?
C53 C48 C49 C50 -1.5(7) . . . . ?
C14 N4 C10 C9 179.5(4) . . . . ?
C14 N4 C10 C11 -2.6(7) . . . . ?
C16 P1 C15 C14 140.7(4) . . . . ?
C16 P1 C20 C22 48.7(5) . . . . ?
C16 P1 C20 C23 -75.2(5) . . . . ?
C16 P1 C20 C21 166.6(4) . . . . ?
C11 C12 C13 C14 -0.2(9) . . . . ?
C58 C57 C56 C55 -2.6(7) . . . . ?
C44 C45 C46 C47 -2.1(8) . . . . ?
C29 C24 C25 C26 0.6(6) . . . . ?
C46 C45 C44 C43 2.1(8) . . . . ?
C15 P1 C16 C18 164.6(4) . . . . ?
C15 P1 C16 C17 -77.5(4) . . . . ?
C15 P1 C16 C19 43.1(5) . . . . ?
C15 P1 C20 C22 -66.6(5) . . . . ?
C15 P1 C20 C23 169.5(4) . . . . ?
C15 P1 C20 C21 51.3(4) . . . . ?
C15 C14 C13 C12 171.1(6) . . . . ?
C20 P1 C16 C18 48.6(4) . . . . ?
C20 P1 C16 C17 166.5(3) . . . . ?
C20 P1 C16 C19 -72.9(5) . . . . ?
C20 P1 C15 C14 -97.6(4) . . . . ?
C26 C27 C28 C29 0.9(8) . . . . ?
C13 C14 C15 P1 161.4(5) . . . . ?
C28 C27 C26 C25 -0.1(8) . . . . ?

loop_
_smtbx_masks_void_nr
_smtbx_masks_void_average_x
_smtbx_masks_void_average_y
_smtbx_masks_void_average_z
_smtbx_masks_void_volume
_smtbx_masks_void_count_electrons
_smtbx_masks_void_content
1 -0.093 0.000 0.500 689.4 239.2 '0.5 NEt3H,1 Cl,5 DCM'
2 -0.216 0.500 1.000 689.4 239.2 '0.5 NEt3H,1 Cl,5 DCM'
